data_7246151
loop_
_publ_author_name
'Qiu, Xujun'
'Br\"uckel, Julian'
'Zippel, Christoph'
'Nieger, Martin'
'Biedermann, Frank'
'Br\"ase, Stefan'

_publ_section_title
;
 Tris(4-azidophenyl)methanol -- a novel and multifunctional thiol
 protecting group
;
_journal_issue 4
_journal_name_full 'RSC Advances'
_journal_page_first 2483
_journal_page_last 2486
_journal_paper_doi 10.1039/D2RA05997E
_journal_volume 13
_journal_year 2023
_chemical_absolute_configuration unk
_chemical_formula_moiety 'C19 H13 N9 O'
_chemical_formula_sum 'C19 H13 N9 O'
_chemical_formula_weight 383.38
_chemical_name_systematic
;
tris(4-azidophenyl)methanol
;
_space_group_crystal_system orthorhombic
_space_group_IT_number 33
_space_group_name_Hall 'P 2c -2n'
_space_group_name_H-M_alt 'P n a 21'
_atom_sites_solution_hydrogens difmap
_atom_sites_solution_primary dual
_atom_sites_solution_secondary difmap
_audit_creation_method SHELXL-2014/7
_audit_update_record
;
2022-03-14 deposited with the CCDC.	2022-12-21 downloaded from the CCDC.
;
_cell_angle_alpha 90
_cell_angle_beta 90
_cell_angle_gamma 90
_cell_formula_units_Z 4
_cell_length_a 10.422(3)
_cell_length_b 17.540(6)
_cell_length_c 10.109(3)
_cell_measurement_reflns_used 9955
_cell_measurement_temperature 298(2)
_cell_measurement_theta_max 26.9
_cell_measurement_theta_min 2.2
_cell_volume 1847.9(10)
_computing_cell_refinement 'APEX3 (Bruker AXS Inc., 2019)'
_computing_data_collection 'APEX3 (Bruker AXS Inc., 2019)'
_computing_data_reduction 'SAINT (Bruker AXS Inc., 2019)'
_computing_publication_material 'publCIF (Westrip, 2010)'
_computing_structure_refinement 'SHELXL-2014/7 (Sheldrick, 2014)'
_computing_structure_solution 'SHELXT (Sheldrick, 2015)'
_diffrn_ambient_temperature 298(2)
_diffrn_measured_fraction_theta_full 0.999
_diffrn_measured_fraction_theta_max 0.997
_diffrn_measurement_device_type 'Bruker D8 VENTURE with PhotonII CPAD detector'
_diffrn_measurement_method 'rotation in \f and \w, 1\%, shutterless'
_diffrn_radiation_type MoK\a
_diffrn_radiation_wavelength 0.71073
_diffrn_reflns_av_R_equivalents 0.0645
_diffrn_reflns_av_unetI/netI 0.0362
_diffrn_reflns_Laue_measured_fraction_full 0.999
_diffrn_reflns_Laue_measured_fraction_max 0.997
_diffrn_reflns_limit_h_max 13
_diffrn_reflns_limit_h_min -13
_diffrn_reflns_limit_k_max 22
_diffrn_reflns_limit_k_min -22
_diffrn_reflns_limit_l_max 13
_diffrn_reflns_limit_l_min -13
_diffrn_reflns_number 38376
_diffrn_reflns_point_group_measured_fraction_full 0.999
_diffrn_reflns_point_group_measured_fraction_max 0.995
_diffrn_reflns_theta_full 25.242
_diffrn_reflns_theta_max 27.471
_diffrn_reflns_theta_min 2.273
_diffrn_source 'INCOATEC microfocus sealed tube'
_exptl_absorpt_coefficient_mu 0.094
_exptl_absorpt_correction_T_max 0.9925
_exptl_absorpt_correction_T_min 0.7479
_exptl_absorpt_correction_type multi-scan
_exptl_absorpt_process_details 'SADABS (Sheldrick, 2014)'
_exptl_crystal_colour colourless
_exptl_crystal_density_diffrn 1.378
_exptl_crystal_description blocks
_exptl_crystal_F_000 792
_exptl_crystal_size_max 0.200
_exptl_crystal_size_mid 0.150
_exptl_crystal_size_min 0.100
_refine_diff_density_max 0.124
_refine_diff_density_min -0.147
_refine_diff_density_rms 0.034
_refine_ls_abs_structure_details
;
 Flack x determined using 1582 quotients [(I+)-(I-)]/[(I+)+(I-)]
 (Parsons, Flack and Wagner, Acta Cryst. B69 (2013) 249-259).
 The absolute structure cannot be determined reliably.
;
_refine_ls_abs_structure_Flack 0.2(10)
_refine_ls_extinction_method none
_refine_ls_goodness_of_fit_ref 1.029
_refine_ls_hydrogen_treatment mixed
_refine_ls_matrix_type full
_refine_ls_number_parameters 265
_refine_ls_number_reflns 4217
_refine_ls_number_restraints 2
_refine_ls_restrained_S_all 1.029
_refine_ls_R_factor_all 0.0463
_refine_ls_R_factor_gt 0.0378
_refine_ls_shift/su_max 0.000
_refine_ls_shift/su_mean 0.000
_refine_ls_structure_factor_coef Fsqd
_refine_ls_weighting_details 'w=1/[\s^2^(Fo^2^)+(0.0496P)^2^+0.2804P] where P=(Fo^2^+2Fc^2^)/3'
_refine_ls_weighting_scheme calc
_refine_ls_wR_factor_gt 0.0918
_refine_ls_wR_factor_ref 0.0984
_reflns_Friedel_coverage 0.888
_reflns_Friedel_fraction_full 0.997
_reflns_Friedel_fraction_max 0.993
_reflns_number_gt 3742
_reflns_number_total 4217
_reflns_threshold_expression 'I > 2\s(I)'
_cod_data_source_file d2ra05997e2.cif
_cod_data_source_block sb1455_hy
_cod_database_code 7246151
_shelx_shelxl_version_number 2014/7
_shelx_space_group_comment
;
The symmetry employed for this shelxl refinement is uniquely defined
by the following loop, which should always be used as a source of
symmetry information in preference to the above space-group names.
They are only intended as comments.
;
_shelx_estimated_absorpt_t_min 0.981
_shelx_estimated_absorpt_t_max 0.991

loop_
_space_group_symop_operation_xyz
'x, y, z'
'-x, -y, z+1/2'
'x+1/2, -y+1/2, z'
'-x+1/2, y+1/2, z+1/2'

loop_
_atom_site_label
_atom_site_type_symbol
_atom_site_fract_x
_atom_site_fract_y
_atom_site_fract_z
_atom_site_U_iso_or_equiv
_atom_site_adp_type
_atom_site_occupancy
_atom_site_site_symmetry_order
_atom_site_calc_flag
_atom_site_refinement_flags_posn
_atom_site_refinement_flags_adp
_atom_site_refinement_flags_occupancy
_atom_site_disorder_assembly
_atom_site_disorder_group
O1 O 0.18858(15) 0.58830(9) 0.42572(17) 0.0363(4) Uani 1 1 d D . . . .
H1 H 0.239(3) 0.5689(17) 0.370(3) 0.054 Uiso 1 1 d D U . . .
C1 C 0.2536(2) 0.64751(12) 0.4983(2) 0.0304(4) Uani 1 1 d . . . . .
C11 C 0.3806(2) 0.61380(12) 0.5505(2) 0.0308(5) Uani 1 1 d . . . . .
C12 C 0.4853(2) 0.60647(13) 0.4658(2) 0.0381(5) Uani 1 1 d . . . . .
H12 H 0.4813 0.6279 0.3818 0.046 Uiso 1 1 calc R U . . .
C13 C 0.5956(2) 0.56794(14) 0.5041(3) 0.0401(5) Uani 1 1 d . . . . .
H13 H 0.6644 0.5633 0.4460 0.048 Uiso 1 1 calc R U . . .
C14 C 0.6024(2) 0.53639(13) 0.6298(3) 0.0360(5) Uani 1 1 d . . . . .
C15 C 0.5009(2) 0.54493(15) 0.7170(3) 0.0424(6) Uani 1 1 d . . . . .
H15 H 0.5063 0.5250 0.8021 0.051 Uiso 1 1 calc R U . . .
C16 C 0.3912(2) 0.58332(14) 0.6772(3) 0.0387(5) Uani 1 1 d . . . . .
H16 H 0.3234 0.5888 0.7362 0.046 Uiso 1 1 calc R U . . .
N17 N 0.7105(2) 0.49413(14) 0.6782(2) 0.0489(5) Uani 1 1 d . . . . .
N18 N 0.7941(2) 0.47824(15) 0.5950(3) 0.0538(6) Uani 1 1 d . . . . .
N19 N 0.8763(3) 0.4604(2) 0.5305(4) 0.0904(11) Uani 1 1 d . . . . .
C21 C 0.2756(2) 0.71634(12) 0.4078(2) 0.0319(5) Uani 1 1 d . . . . .
C22 C 0.2002(2) 0.72676(14) 0.2955(2) 0.0367(5) Uani 1 1 d . . . . .
H22 H 0.1393 0.6901 0.2734 0.044 Uiso 1 1 calc R U . . .
C23 C 0.2139(2) 0.79062(15) 0.2157(3) 0.0420(6) Uani 1 1 d . . . . .
H23 H 0.1627 0.7965 0.1411 0.050 Uiso 1 1 calc R U . . .
C24 C 0.3041(2) 0.84551(13) 0.2477(2) 0.0374(5) Uani 1 1 d . . . . .
C25 C 0.3807(2) 0.83649(14) 0.3586(3) 0.0379(5) Uani 1 1 d . . . . .
H25 H 0.4411 0.8735 0.3804 0.046 Uiso 1 1 calc R U . . .
C26 C 0.3670(2) 0.77209(13) 0.4369(2) 0.0351(5) Uani 1 1 d . . . . .
H26 H 0.4197 0.7659 0.5103 0.042 Uiso 1 1 calc R U . . .
N27 N 0.3227(3) 0.91398(13) 0.1723(3) 0.0538(6) Uani 1 1 d . . . . .
N28 N 0.2574(3) 0.91835(13) 0.0696(3) 0.0515(6) Uani 1 1 d . . . . .
N29 N 0.2031(3) 0.92810(16) -0.0249(3) 0.0739(8) Uani 1 1 d . . . . .
C31 C 0.1623(2) 0.66855(13) 0.6123(2) 0.0313(5) Uani 1 1 d . . . . .
C32 C 0.1699(2) 0.73847(14) 0.6769(3) 0.0401(5) Uani 1 1 d . . . . .
H32 H 0.2301 0.7741 0.6489 0.048 Uiso 1 1 calc R U . . .
C33 C 0.0895(3) 0.75620(15) 0.7823(3) 0.0450(6) Uani 1 1 d . . . . .
H33 H 0.0965 0.8031 0.8245 0.054 Uiso 1 1 calc R U . . .
C34 C -0.0010(3) 0.70388(15) 0.8240(3) 0.0418(5) Uani 1 1 d . . . . .
C35 C -0.0091(3) 0.63342(16) 0.7626(3) 0.0463(6) Uani 1 1 d . . . . .
H35 H -0.0690 0.5978 0.7914 0.056 Uiso 1 1 calc R U . . .
C36 C 0.0724(2) 0.61607(14) 0.6581(2) 0.0390(5) Uani 1 1 d . . . . .
H36 H 0.0667 0.5685 0.6179 0.047 Uiso 1 1 calc R U . . .
N37 N -0.0882(3) 0.71772(16) 0.9315(3) 0.0607(7) Uani 1 1 d . . . . .
N38 N -0.0909(3) 0.78322(17) 0.9753(3) 0.0646(7) Uani 1 1 d . . . . .
N39 N -0.1027(4) 0.8398(2) 1.0249(5) 0.1104(15) Uani 1 1 d . . . . .

loop_
_atom_site_aniso_label
_atom_site_aniso_U_11
_atom_site_aniso_U_22
_atom_site_aniso_U_33
_atom_site_aniso_U_23
_atom_site_aniso_U_13
_atom_site_aniso_U_12
O1 0.0351(8) 0.0362(8) 0.0376(9) -0.0055(7) -0.0005(7) -0.0021(6)
C1 0.0292(10) 0.0319(10) 0.0302(10) 0.0006(9) -0.0015(9) -0.0008(8)
C11 0.0312(10) 0.0293(11) 0.0318(11) 0.0018(8) -0.0020(9) 0.0007(8)
C12 0.0376(12) 0.0427(12) 0.0339(12) 0.0072(9) 0.0036(10) 0.0049(10)
C13 0.0322(11) 0.0469(13) 0.0413(13) 0.0033(11) 0.0029(10) 0.0038(10)
C14 0.0323(11) 0.0355(12) 0.0403(12) -0.0019(9) -0.0069(10) 0.0033(9)
C15 0.0440(13) 0.0506(14) 0.0326(11) 0.0064(10) -0.0042(10) 0.0070(11)
C16 0.0350(12) 0.0475(13) 0.0338(11) 0.0035(10) 0.0021(10) 0.0046(10)
N17 0.0410(11) 0.0583(14) 0.0475(12) -0.0022(11) -0.0081(11) 0.0148(10)
N18 0.0397(11) 0.0611(15) 0.0604(16) -0.0052(12) -0.0105(12) 0.0123(11)
N19 0.0588(17) 0.115(3) 0.097(3) -0.016(2) 0.0091(18) 0.0308(18)
C21 0.0291(10) 0.0345(11) 0.0320(11) 0.0021(9) 0.0013(9) 0.0033(8)
C22 0.0326(11) 0.0428(12) 0.0346(12) 0.0035(9) -0.0033(10) -0.0046(9)
C23 0.0418(13) 0.0479(14) 0.0363(13) 0.0085(11) -0.0067(11) -0.0008(10)
C24 0.0410(12) 0.0345(11) 0.0365(12) 0.0060(9) 0.0049(10) 0.0039(9)
C25 0.0330(11) 0.0364(11) 0.0443(13) 0.0004(10) 0.0005(10) -0.0029(9)
C26 0.0318(11) 0.0382(12) 0.0352(12) 0.0030(9) -0.0035(10) -0.0002(9)
N27 0.0693(16) 0.0420(12) 0.0502(13) 0.0137(10) -0.0033(13) -0.0054(11)
N28 0.0725(16) 0.0355(11) 0.0466(13) 0.0126(10) 0.0016(12) 0.0023(10)
N29 0.111(2) 0.0519(15) 0.0583(17) 0.0202(13) -0.0165(18) -0.0007(16)
C31 0.0294(10) 0.0331(11) 0.0314(11) 0.0028(9) -0.0019(9) 0.0031(8)
C32 0.0413(12) 0.0364(12) 0.0426(13) -0.0010(10) 0.0067(11) -0.0042(9)
C33 0.0511(14) 0.0387(13) 0.0451(14) -0.0052(11) 0.0076(12) 0.0017(11)
C34 0.0418(13) 0.0471(13) 0.0366(12) 0.0022(10) 0.0072(11) 0.0046(10)
C35 0.0453(14) 0.0458(14) 0.0480(15) 0.0027(11) 0.0118(12) -0.0062(11)
C36 0.0396(12) 0.0341(11) 0.0433(14) -0.0010(10) 0.0051(11) -0.0026(9)
N37 0.0664(16) 0.0593(15) 0.0564(15) -0.0080(12) 0.0262(14) 0.0003(12)
N38 0.0661(16) 0.0669(17) 0.0608(17) -0.0076(14) 0.0272(14) 0.0047(13)
N39 0.136(3) 0.077(2) 0.119(3) -0.034(2) 0.071(3) -0.001(2)

loop_
_atom_type_symbol
_atom_type_description
_atom_type_scat_dispersion_real
_atom_type_scat_dispersion_imag
_atom_type_scat_source
C C 0.0033 0.0016 'International Tables Vol C Tables 4.2.6.8 and 6.1.1.4'
H H 0.0000 0.0000 'International Tables Vol C Tables 4.2.6.8 and 6.1.1.4'
N N 0.0061 0.0033 'International Tables Vol C Tables 4.2.6.8 and 6.1.1.4'
O O 0.0106 0.0060 'International Tables Vol C Tables 4.2.6.8 and 6.1.1.4'

loop_
_geom_angle_atom_site_label_1
_geom_angle_atom_site_label_2
_geom_angle_atom_site_label_3
_geom_angle
_geom_angle_site_symmetry_1
_geom_angle_site_symmetry_3
_geom_angle_publ_flag
C1 O1 H1 110(2) . . ?
O1 C1 C21 109.56(18) . . ?
O1 C1 C31 105.26(17) . . ?
C21 C1 C31 110.53(18) . . ?
O1 C1 C11 107.55(17) . . ?
C21 C1 C11 112.20(17) . . ?
C31 C1 C11 111.46(18) . . ?
C16 C11 C12 117.9(2) . . ?
C16 C11 C1 122.0(2) . . ?
C12 C11 C1 119.82(19) . . ?
C13 C12 C11 121.5(2) . . ?
C13 C12 H12 119.3 . . ?
C11 C12 H12 119.3 . . ?
C14 C13 C12 119.4(2) . . ?
C14 C13 H13 120.3 . . ?
C12 C13 H13 120.3 . . ?
C15 C14 C13 120.0(2) . . ?
C15 C14 N17 116.0(2) . . ?
C13 C14 N17 124.0(2) . . ?
C14 C15 C16 119.8(2) . . ?
C14 C15 H15 120.1 . . ?
C16 C15 H15 120.1 . . ?
C15 C16 C11 121.3(2) . . ?
C15 C16 H16 119.4 . . ?
C11 C16 H16 119.4 . . ?
N18 N17 C14 115.8(2) . . ?
N19 N18 N17 172.7(3) . . ?
C22 C21 C26 117.7(2) . . ?
C22 C21 C1 120.4(2) . . ?
C26 C21 C1 121.9(2) . . ?
C23 C22 C21 121.4(2) . . ?
C23 C22 H22 119.3 . . ?
C21 C22 H22 119.3 . . ?
C24 C23 C22 119.7(2) . . ?
C24 C23 H23 120.1 . . ?
C22 C23 H23 120.1 . . ?
C23 C24 C25 120.1(2) . . ?
C23 C24 N27 123.3(2) . . ?
C25 C24 N27 116.6(2) . . ?
C24 C25 C26 119.7(2) . . ?
C24 C25 H25 120.2 . . ?
C26 C25 H25 120.2 . . ?
C25 C26 C21 121.4(2) . . ?
C25 C26 H26 119.3 . . ?
C21 C26 H26 119.3 . . ?
N28 N27 C24 114.9(2) . . ?
N29 N28 N27 174.2(3) . . ?
C32 C31 C36 117.7(2) . . ?
C32 C31 C1 121.8(2) . . ?
C36 C31 C1 120.4(2) . . ?
C33 C32 C31 121.5(2) . . ?
C33 C32 H32 119.3 . . ?
C31 C32 H32 119.3 . . ?
C34 C33 C32 119.8(2) . . ?
C34 C33 H33 120.1 . . ?
C32 C33 H33 120.1 . . ?
C33 C34 C35 119.8(2) . . ?
C33 C34 N37 123.4(2) . . ?
C35 C34 N37 116.8(2) . . ?
C34 C35 C36 119.9(2) . . ?
C34 C35 H35 120.0 . . ?
C36 C35 H35 120.0 . . ?
C35 C36 C31 121.3(2) . . ?
C35 C36 H36 119.4 . . ?
C31 C36 H36 119.4 . . ?
N38 N37 C34 116.3(2) . . ?
N39 N38 N37 172.4(3) . . ?

loop_
_geom_bond_atom_site_label_1
_geom_bond_atom_site_label_2
_geom_bond_distance
_geom_bond_site_symmetry_2
_geom_bond_publ_flag
O1 C1 1.441(3) . ?
O1 H1 0.84(2) . ?
C1 C21 1.532(3) . ?
C1 C31 1.540(3) . ?
C1 C11 1.543(3) . ?
C11 C16 1.392(3) . ?
C11 C12 1.393(3) . ?
C12 C13 1.388(3) . ?
C12 H12 0.9300 . ?
C13 C14 1.388(4) . ?
C13 H13 0.9300 . ?
C14 C15 1.386(4) . ?
C14 N17 1.435(3) . ?
C15 C16 1.387(3) . ?
C15 H15 0.9300 . ?
C16 H16 0.9300 . ?
N17 N18 1.243(3) . ?
N18 N19 1.121(4) . ?
C21 C22 1.394(3) . ?
C21 C26 1.396(3) . ?
C22 C23 1.387(3) . ?
C22 H22 0.9300 . ?
C23 C24 1.384(3) . ?
C23 H23 0.9300 . ?
C24 C25 1.385(4) . ?
C24 N27 1.436(3) . ?
C25 C26 1.387(3) . ?
C25 H25 0.9300 . ?
C26 H26 0.9300 . ?
N27 N28 1.244(4) . ?
N28 N29 1.123(4) . ?
C31 C32 1.391(3) . ?
C31 C36 1.393(3) . ?
C32 C33 1.391(4) . ?
C32 H32 0.9300 . ?
C33 C34 1.382(4) . ?
C33 H33 0.9300 . ?
C34 C35 1.386(4) . ?
C34 N37 1.437(3) . ?
C35 C36 1.390(4) . ?
C35 H35 0.9300 . ?
C36 H36 0.9300 . ?
N37 N38 1.231(4) . ?
N38 N39 1.119(4) . ?

loop_
_geom_hbond_atom_site_label_D
_geom_hbond_atom_site_label_H
_geom_hbond_atom_site_label_A
_geom_hbond_distance_DH
_geom_hbond_distance_HA
_geom_hbond_distance_DA
_geom_hbond_angle_DHA
_geom_hbond_site_symmetry_A
O1 H1 N17 0.84(2) 2.29(3) 3.075(3) 155(3) 2_664

loop_
_geom_torsion_atom_site_label_1
_geom_torsion_atom_site_label_2
_geom_torsion_atom_site_label_3
_geom_torsion_atom_site_label_4
_geom_torsion
_geom_torsion_site_symmetry_1
_geom_torsion_site_symmetry_2
_geom_torsion_site_symmetry_3
_geom_torsion_site_symmetry_4
_geom_torsion_publ_flag
O1 C1 C11 C16 -94.9(2) . . . . ?
C21 C1 C11 C16 144.6(2) . . . . ?
C31 C1 C11 C16 20.0(3) . . . . ?
O1 C1 C11 C12 78.8(2) . . . . ?
C21 C1 C11 C12 -41.7(3) . . . . ?
C31 C1 C11 C12 -166.3(2) . . . . ?
C16 C11 C12 C13 2.1(4) . . . . ?
C1 C11 C12 C13 -171.9(2) . . . . ?
C11 C12 C13 C14 -0.5(4) . . . . ?
C12 C13 C14 C15 -1.5(4) . . . . ?
C12 C13 C14 N17 178.6(2) . . . . ?
C13 C14 C15 C16 1.7(4) . . . . ?
N17 C14 C15 C16 -178.4(2) . . . . ?
C14 C15 C16 C11 0.0(4) . . . . ?
C12 C11 C16 C15 -1.8(4) . . . . ?
C1 C11 C16 C15 172.0(2) . . . . ?
C15 C14 N17 N18 171.2(2) . . . . ?
C13 C14 N17 N18 -8.9(4) . . . . ?
O1 C1 C21 C22 21.8(3) . . . . ?
C31 C1 C21 C22 -93.8(2) . . . . ?
C11 C1 C21 C22 141.2(2) . . . . ?
O1 C1 C21 C26 -160.9(2) . . . . ?
C31 C1 C21 C26 83.5(2) . . . . ?
C11 C1 C21 C26 -41.5(3) . . . . ?
C26 C21 C22 C23 -0.7(4) . . . . ?
C1 C21 C22 C23 176.7(2) . . . . ?
C21 C22 C23 C24 -0.1(4) . . . . ?
C22 C23 C24 C25 0.3(4) . . . . ?
C22 C23 C24 N27 -178.7(2) . . . . ?
C23 C24 C25 C26 0.3(4) . . . . ?
N27 C24 C25 C26 179.3(2) . . . . ?
C24 C25 C26 C21 -1.1(3) . . . . ?
C22 C21 C26 C25 1.3(3) . . . . ?
C1 C21 C26 C25 -176.0(2) . . . . ?
C23 C24 N27 N28 -4.7(4) . . . . ?
C25 C24 N27 N28 176.3(2) . . . . ?
O1 C1 C31 C32 -158.4(2) . . . . ?
C21 C1 C31 C32 -40.2(3) . . . . ?
C11 C1 C31 C32 85.3(3) . . . . ?
O1 C1 C31 C36 24.5(3) . . . . ?
C21 C1 C31 C36 142.7(2) . . . . ?
C11 C1 C31 C36 -91.8(2) . . . . ?
C36 C31 C32 C33 -0.9(4) . . . . ?
C1 C31 C32 C33 -178.2(2) . . . . ?
C31 C32 C33 C34 -0.5(4) . . . . ?
C32 C33 C34 C35 1.4(4) . . . . ?
C32 C33 C34 N37 -179.7(3) . . . . ?
C33 C34 C35 C36 -1.0(4) . . . . ?
N37 C34 C35 C36 -179.9(3) . . . . ?
C34 C35 C36 C31 -0.5(4) . . . . ?
C32 C31 C36 C35 1.4(4) . . . . ?
C1 C31 C36 C35 178.7(2) . . . . ?
C33 C34 N37 N38 9.3(4) . . . . ?
C35 C34 N37 N38 -171.8(3) . . . . ?
